data_2015691
loop_
_publ_author_name
'Jones, Peter G.'
'Friedrichs, Steffi'

_publ_section_title
;
 Secondary interactions in gold(I) complexes with thione ligands. 5.
 Two ionic compounds of the form bis(thione)gold(I)
 bis(4-halobenzenesulfonyl)amide
;
_journal_coeditor_code GD3058
_journal_issue 12
_journal_name_full 'Acta Crystallographica Section C'
_journal_page_first m623
_journal_page_last m627
_journal_paper_doi 10.1107/S0108270106044143
_journal_volume 62
_journal_year 2006
_chemical_formula_iupac '[Au (C4 H8 N2 S1)2] (C12 H8 I2 N O4 S2)'
_chemical_formula_moiety 'C8 H16 Au N4 S2 + , C12 H8 I2 N O4 S2 -'
_chemical_formula_sum 'C20 H24 Au I2 N5 O4 S4'
_chemical_formula_weight 977.45
_chemical_name_systematic
;
bis(1-methylimidazolidine-2-thione-\kS^2^)gold(I)
bis(4-iodobenzenesulfonyl)amidate
;
_space_group_IT_number 15
_symmetry_cell_setting monoclinic
_symmetry_space_group_name_Hall '-C 2yc'
_symmetry_space_group_name_H-M 'C 1 2/c 1'
_atom_sites_solution_hydrogens geom
_atom_sites_solution_primary direct
_atom_sites_solution_secondary difmap
_audit_creation_method SHELXL97
_cell_angle_alpha 90.00
_cell_angle_beta 111.596(8)
_cell_angle_gamma 90.00
_cell_formula_units_Z 4
_cell_length_a 17.4002(14)
_cell_length_b 10.1254(10)
_cell_length_c 17.1493(18)
_cell_measurement_reflns_used 63
_cell_measurement_temperature 173(2)
_cell_measurement_theta_max 12.5
_cell_measurement_theta_min 4.0
_cell_volume 2809.3(5)
_computing_cell_refinement XSCANS
_computing_data_collection 'XSCANS (Siemens, 1991)'
_computing_data_reduction XSCANS
_computing_molecular_graphics 'XP (Siemens, 1994)'
_computing_publication_material SHELXL97
_computing_structure_refinement 'SHELXL97 (Sheldrick, 1997)'
_computing_structure_solution 'SHELXS97 (Sheldrick, 1997)'
_diffrn_ambient_temperature 173(2)
_diffrn_measured_fraction_theta_full 0.996
_diffrn_measured_fraction_theta_max 0.996
_diffrn_measurement_device_type 'Siemens P4'
_diffrn_measurement_method \w
_diffrn_radiation_monochromator graphite
_diffrn_radiation_source 'fine-focus sealed tube'
_diffrn_radiation_type MoK\a
_diffrn_radiation_wavelength 0.71073
_diffrn_reflns_av_R_equivalents 0.0198
_diffrn_reflns_av_sigmaI/netI 0.0450
_diffrn_reflns_limit_h_max 20
_diffrn_reflns_limit_h_min -22
_diffrn_reflns_limit_k_max 4
_diffrn_reflns_limit_k_min -13
_diffrn_reflns_limit_l_max 21
_diffrn_reflns_limit_l_min 0
_diffrn_reflns_number 4651
_diffrn_reflns_theta_full 27.50
_diffrn_reflns_theta_max 27.50
_diffrn_reflns_theta_min 3.13
_diffrn_standards_decay_% 0
_diffrn_standards_interval_count 247
_diffrn_standards_number 3
_exptl_absorpt_coefficient_mu 7.769
_exptl_absorpt_correction_T_max 0.289
_exptl_absorpt_correction_T_min 0.249
_exptl_absorpt_correction_type psi-scan
_exptl_absorpt_process_details '(XEMP; Siemens, 1994)'
_exptl_crystal_colour 'pale yellow'
_exptl_crystal_density_diffrn 2.311
_exptl_crystal_density_method 'not measured'
_exptl_crystal_description prism
_exptl_crystal_F_000 1840
_exptl_crystal_size_max 0.28
_exptl_crystal_size_mid 0.16
_exptl_crystal_size_min 0.16
_refine_diff_density_max 0.521
_refine_diff_density_min -0.606
_refine_ls_extinction_coef 0.00162(4)
_refine_ls_extinction_expression Fc^*^=kFc[1+0.001xFc^2^\l^3^/sin(2\q)]^-1/4^
_refine_ls_extinction_method 'SHELXL97 (Sheldrick, 1997)'
_refine_ls_goodness_of_fit_ref 0.893
_refine_ls_hydrogen_treatment mixed
_refine_ls_matrix_type full
_refine_ls_number_parameters 170
_refine_ls_number_reflns 3218
_refine_ls_number_restraints 1
_refine_ls_restrained_S_all 0.893
_refine_ls_R_factor_all 0.0412
_refine_ls_R_factor_gt 0.0261
_refine_ls_shift/su_max 0.001
_refine_ls_shift/su_mean 0.000
_refine_ls_structure_factor_coef Fsqd
_refine_ls_weighting_details 'calc w = 1/[\s^2^(Fo^2^)+(0.0199P)^2^] where P=(Fo^2^+2Fc^2^)/3'
_refine_ls_weighting_scheme calc
_refine_ls_wR_factor_gt 0.0448
_refine_ls_wR_factor_ref 0.0474
_reflns_number_gt 2494
_reflns_number_total 3218
_reflns_threshold_expression I>2\s(I)
_cod_data_source_file gd3058.cif
_cod_data_source_block II
_cod_original_sg_symbol_H-M 'C 2/c'
_cod_database_code 2015691
_cod_database_fobs_code 2015691

loop_
_symmetry_equiv_pos_as_xyz
'x, y, z'
'-x, y, -z+1/2'
'x+1/2, y+1/2, z'
'-x+1/2, y+1/2, -z+1/2'
'-x, -y, -z'
'x, -y, z-1/2'
'-x+1/2, -y+1/2, -z'
'x+1/2, -y+1/2, z-1/2'

loop_
_atom_site_type_symbol
_atom_site_label
_atom_site_fract_x
_atom_site_fract_y
_atom_site_fract_z
_atom_site_U_iso_or_equiv
_atom_site_adp_type
_atom_site_calc_flag
_atom_site_refinement_flags
_atom_site_occupancy
Au Au 0.0000 0.76977(2) 0.2500 0.03116(9) Uani d S 1
S S1 0.07428(6) 0.77991(12) 0.16488(7) 0.0365(3) Uani d . 1
N N11 0.1760(2) 0.6035(4) 0.2746(2) 0.0290(8) Uani d D 1
H H11 0.147(2) 0.594(4) 0.304(2) 0.035(13) Uiso d D 1
N N12 0.20002(19) 0.6339(3) 0.1595(2) 0.0264(8) Uani d . 1
C C11 0.1530(2) 0.6676(4) 0.2019(2) 0.0235(9) Uani d . 1
C C12 0.2353(2) 0.4982(4) 0.2776(2) 0.0318(10) Uani d . 1
H H12A 0.2083 0.4106 0.2659 0.038 Uiso calc R 1
H H12B 0.2818 0.4959 0.3324 0.038 Uiso calc R 1
C C13 0.2641(2) 0.5415(5) 0.2072(3) 0.0363(11) Uani d . 1
H H13A 0.3188 0.5851 0.2300 0.044 Uiso calc R 1
H H13B 0.2672 0.4654 0.1722 0.044 Uiso calc R 1
C C14 0.1986(3) 0.6906(4) 0.0809(2) 0.0337(10) Uani d . 1
H H14A 0.1531 0.7541 0.0600 0.040 Uiso calc R 1
H H14B 0.1907 0.6201 0.0395 0.040 Uiso calc R 1
H H14C 0.2511 0.7357 0.0904 0.040 Uiso calc R 1
N N1 0.0000 0.4481(4) 0.2500 0.0204(9) Uani d S 1
S S2 0.05733(5) 0.36951(10) 0.33102(6) 0.0215(2) Uani d . 1
O O1 0.10730(15) 0.4689(3) 0.38751(15) 0.0306(7) Uani d . 1
O O2 0.10148(15) 0.2605(3) 0.31231(16) 0.0298(7) Uani d . 1
C C21 -0.0068(2) 0.3011(4) 0.3807(2) 0.0189(8) Uani d . 1
C C22 -0.0158(2) 0.1645(4) 0.3814(2) 0.0242(9) Uani d . 1
H H22 0.0094 0.1093 0.3528 0.029 Uiso calc R 1
C C23 -0.0615(2) 0.1099(4) 0.4240(2) 0.0256(9) Uani d . 1
H H23 -0.0676 0.0168 0.4253 0.031 Uiso calc R 1
C C24 -0.0986(2) 0.1912(4) 0.4649(2) 0.0243(9) Uani d . 1
C C25 -0.0916(2) 0.3277(4) 0.4629(2) 0.0255(9) Uani d . 1
H H25 -0.1180 0.3828 0.4903 0.031 Uiso calc R 1
C C26 -0.0453(2) 0.3825(4) 0.4201(2) 0.0229(8) Uani d . 1
H H26 -0.0401 0.4757 0.4178 0.027 Uiso calc R 1
I I -0.161913(18) 0.10369(3) 0.534458(19) 0.03991(10) Uani d . 1

loop_
_atom_site_aniso_label
_atom_site_aniso_U_11
_atom_site_aniso_U_22
_atom_site_aniso_U_33
_atom_site_aniso_U_12
_atom_site_aniso_U_13
_atom_site_aniso_U_23
Au 0.02503(12) 0.02442(14) 0.04765(16) 0.000 0.01764(11) 0.000
S1 0.0305(5) 0.0340(6) 0.0494(7) 0.0063(5) 0.0200(5) 0.0157(6)
N11 0.0289(17) 0.034(2) 0.0309(19) 0.0029(16) 0.0193(16) 0.0079(17)
N12 0.0267(17) 0.033(2) 0.0229(17) -0.0002(15) 0.0125(14) 0.0020(16)
C11 0.0199(18) 0.023(2) 0.027(2) -0.0035(17) 0.0087(16) -0.0010(18)
C12 0.027(2) 0.035(3) 0.033(2) 0.007(2) 0.0109(18) 0.009(2)
C13 0.031(2) 0.042(3) 0.041(3) 0.003(2) 0.019(2) 0.006(2)
C14 0.035(2) 0.042(3) 0.025(2) -0.005(2) 0.0126(19) 0.001(2)
N1 0.028(2) 0.017(2) 0.017(2) 0.000 0.0094(18) 0.000
S2 0.0203(4) 0.0276(6) 0.0176(5) -0.0003(4) 0.0082(4) 0.0002(4)
O1 0.0280(14) 0.0431(19) 0.0205(14) -0.0174(14) 0.0089(12) -0.0091(14)
O2 0.0258(13) 0.0385(18) 0.0271(14) 0.0085(13) 0.0121(11) 0.0020(14)
C21 0.0210(17) 0.020(2) 0.0145(18) 0.0029(16) 0.0055(15) 0.0035(16)
C22 0.028(2) 0.022(2) 0.023(2) 0.0048(18) 0.0094(17) -0.0026(18)
C23 0.034(2) 0.014(2) 0.028(2) 0.0001(17) 0.0096(18) -0.0012(17)
C24 0.0246(19) 0.029(2) 0.022(2) -0.0041(17) 0.0121(17) 0.0052(18)
C25 0.027(2) 0.029(2) 0.022(2) 0.0026(18) 0.0110(17) 0.0000(19)
C26 0.0267(19) 0.018(2) 0.023(2) 0.0017(17) 0.0073(16) 0.0010(17)
I 0.03984(17) 0.0443(2) 0.04451(19) -0.00196(14) 0.02595(14) 0.01215(15)

loop_
_atom_type_symbol
_atom_type_description
_atom_type_scat_dispersion_real
_atom_type_scat_dispersion_imag
_atom_type_scat_source
C C 0.0033 0.0016 'International Tables Vol C Tables 4.2.6.8 and 6.1.1.4'
H H 0.0000 0.0000 'International Tables Vol C Tables 4.2.6.8 and 6.1.1.4'
N N 0.0061 0.0033 'International Tables Vol C Tables 4.2.6.8 and 6.1.1.4'
O O 0.0106 0.0060 'International Tables Vol C Tables 4.2.6.8 and 6.1.1.4'
S S 0.1246 0.1234 'International Tables Vol C Tables 4.2.6.8 and 6.1.1.4'
I I -0.4742 1.8119 'International Tables Vol C Tables 4.2.6.8 and 6.1.1.4'
Au Au -2.0133 8.8022 'International Tables Vol C Tables 4.2.6.8 and 6.1.1.4'

loop_
_geom_angle_atom_site_label_1
_geom_angle_atom_site_label_2
_geom_angle_atom_site_label_3
_geom_angle_site_symmetry_1
_geom_angle
_geom_angle_publ_flag
S1 Au S1 2 174.84(6) y
C11 S1 Au . 107.28(13) y
C11 N11 C12 . 110.6(3) ?
C11 N12 C13 . 110.9(3) ?
C11 N12 C14 . 127.1(3) ?
C13 N12 C14 . 121.5(3) ?
N12 C11 N11 . 110.8(3) ?
N12 C11 S1 . 122.6(3) ?
N11 C11 S1 . 126.6(3) ?
N11 C12 C13 . 101.2(3) ?
N12 C13 C12 . 102.8(3) ?
S2 N1 S2 2 120.1(3) y
O1 S2 O2 . 116.28(16) ?
O1 S2 N1 . 105.42(19) ?
O2 S2 N1 . 113.63(15) ?
O1 S2 C21 . 106.22(16) ?
O2 S2 C21 . 106.70(17) ?
N1 S2 C21 . 108.14(13) ?
C26 C21 C22 . 120.7(3) ?
C26 C21 S2 . 120.3(3) ?
C22 C21 S2 . 119.0(3) ?
C23 C22 C21 . 119.5(4) ?
C22 C23 C24 . 119.8(4) ?
C23 C24 C25 . 121.1(4) ?
C23 C24 I . 118.5(3) ?
C25 C24 I . 120.3(3) ?
C24 C25 C26 . 118.9(4) ?
C21 C26 C25 . 119.9(4) ?
C11 N11 H11 . 125(3) ?
C12 N11 H11 . 118(3) ?
N11 C12 H12A . 111.5 ?
C13 C12 H12A . 111.5 ?
N11 C12 H12B . 111.5 ?
C13 C12 H12B . 111.5 ?
H12A C12 H12B . 109.3 ?
N12 C13 H13A . 111.2 ?
C12 C13 H13A . 111.2 ?
N12 C13 H13B . 111.2 ?
C12 C13 H13B . 111.2 ?
H13A C13 H13B . 109.1 ?
N12 C14 H14A . 109.5 ?
N12 C14 H14B . 109.5 ?
H14A C14 H14B . 109.5 ?
N12 C14 H14C . 109.5 ?
H14A C14 H14C . 109.5 ?
H14B C14 H14C . 109.5 ?
C23 C22 H22 . 120.3 ?
C21 C22 H22 . 120.3 ?
C22 C23 H23 . 120.1 ?
C24 C23 H23 . 120.1 ?
C24 C25 H25 . 120.5 ?
C26 C25 H25 . 120.5 ?
C21 C26 H26 . 120.0 ?
C25 C26 H26 . 120.0 ?

loop_
_geom_bond_atom_site_label_1
_geom_bond_atom_site_label_2
_geom_bond_distance
_geom_bond_publ_flag
Au S1 2.2806(11) y
S1 C11 1.713(4) y
N11 C11 1.329(5) ?
N11 C12 1.471(5) ?
N12 C11 1.324(4) ?
N12 C13 1.454(5) ?
N12 C14 1.457(5) ?
C12 C13 1.531(5) ?
N1 S2 1.593(2) ?
S2 O1 1.445(3) ?
S2 O2 1.447(3) ?
S2 C21 1.774(4) ?
C21 C26 1.385(5) ?
C21 C22 1.393(5) ?
C22 C23 1.377(5) ?
C23 C24 1.385(5) ?
C24 C25 1.389(6) ?
C24 I 2.095(4) ?
C25 C26 1.390(5) ?
N11 H11 0.84(4) ?
C12 H12A 0.99 ?
C12 H12B 0.99 ?
C13 H13A 0.99 ?
C13 H13B 0.99 ?
C14 H14A 0.98 ?
C14 H14B 0.98 ?
C14 H14C 0.98 ?
C22 H22 0.95 ?
C23 H23 0.95 ?
C25 H25 0.95 ?
C26 H26 0.95 ?

loop_
_geom_hbond_atom_site_label_D
_geom_hbond_atom_site_label_H
_geom_hbond_atom_site_label_A
_geom_hbond_site_symmetry_A
_geom_hbond_distance_DH
_geom_hbond_distance_HA
_geom_hbond_distance_DA
_geom_hbond_angle_DHA
N11 H11 O1 . 0.84(4) 2.21(3) 2.956(4) 149(4)
N11 H11 N1 . 0.84(4) 2.81(4) 3.329(4) 122(3)
C13 H13A O2 4 0.99 2.52 3.328(5) 138.8
C14 H14C O2 4 0.98 2.50 3.356(5) 145.1
C14 H14B O1 6_565 0.98 2.63 3.501(5) 147.8
C25 H25 O1 5_566 0.95 2.53 3.378(5) 149.0
C13 H13B I 8 0.99 3.12 3.924(4) 139.3
C23 H23 S1 2_545 0.95 2.83 3.645(4) 144.1

loop_
_geom_torsion_atom_site_label_1
_geom_torsion_atom_site_label_2
_geom_torsion_atom_site_label_3
_geom_torsion_atom_site_label_4
_geom_torsion_site_symmetry_1
_geom_torsion_site_symmetry_3
_geom_torsion_site_symmetry_4
_geom_torsion
_geom_torsion_publ_flag
S1 C11 C11 S1 . 2 2 -74.0(3) y
C13 N12 C11 N11 . . . -2.3(5) ?
C14 N12 C11 N11 . . . -174.4(4) ?
C13 N12 C11 S1 . . . 177.5(3) ?
C14 N12 C11 S1 . . . 5.4(6) ?
C12 N11 C11 N12 . . . -10.7(5) ?
C12 N11 C11 S1 . . . 169.6(3) ?
Au S1 C11 N12 . . . 169.3(3) y
Au S1 C11 N11 . . . -11.0(4) y
C11 N11 C12 C13 . . . 17.9(4) ?
C11 N12 C13 C12 . . . 13.3(4) ?
C14 N12 C13 C12 . . . -174.1(4) ?
N11 C12 C13 N12 . . . -17.7(4) ?
C21 S2 S2 C21 . 2 2 -133.6(3) y
S2 N1 S2 O1 2 . . 173.29(12) y
S2 N1 S2 O2 2 . . 44.83(13) y
S2 N1 S2 C21 2 . . -73.42(14) y
O1 S2 C21 C26 . . . 43.4(3) ?
O2 S2 C21 C26 . . . 168.0(3) ?
N1 S2 C21 C26 . . . -69.4(3) ?
O1 S2 C21 C22 . . . -134.9(3) ?
O2 S2 C21 C22 . . . -10.2(3) y
N1 S2 C21 C22 . . . 112.4(3) ?
C26 C21 C22 C23 . . . -2.0(6) ?
S2 C21 C22 C23 . . . 176.3(3) ?
C21 C22 C23 C24 . . . 0.6(6) ?
C22 C23 C24 C25 . . . 1.0(6) ?
C22 C23 C24 I . . . -176.6(3) ?
C23 C24 C25 C26 . . . -1.1(6) ?
I C24 C25 C26 . . . 176.4(3) ?
C22 C21 C26 C25 . . . 1.9(5) ?
S2 C21 C26 C25 . . . -176.4(3) ?
C24 C25 C26 C21 . . . -0.3(5) ?
